data_2237663
loop_
_publ_author_name
'Lim, Yoongho'
'Koh, Dongsoo'

_publ_section_title
;
 (<i>E</i>)-3-(3,5-Dimethoxyphenyl)-1-(2-methoxyphenyl)prop-2-en-1-one
;
_journal_coeditor_code LH5589
_journal_issue 4
_journal_name_full 'Acta Crystallographica Section E'
_journal_page_first o514
_journal_paper_doi 10.1107/S1600536813006302
_journal_volume 69
_journal_year 2013
_chemical_formula_iupac 'C18 H18 O4'
_chemical_formula_moiety 'C18 H18 O4'
_chemical_formula_sum 'C18 H18 O4'
_chemical_formula_weight 298.32
_chemical_name_systematic
;
(<i>E</i>)-3-(3,5-Dimethoxyphenyl)-1-(2-methoxyphenyl)prop-2-en-1-one
;
_space_group_IT_number 14
_symmetry_cell_setting monoclinic
_symmetry_space_group_name_Hall '-P 2ybc'
_symmetry_space_group_name_H-M 'P 1 21/c 1'
_atom_sites_solution_hydrogens geom
_atom_sites_solution_primary direct
_atom_sites_solution_secondary difmap
_audit_creation_method SHELXTL
_cell_angle_alpha 90.00
_cell_angle_beta 92.340(3)
_cell_angle_gamma 90.00
_cell_formula_units_Z 4
_cell_length_a 12.0925(18)
_cell_length_b 8.4460(12)
_cell_length_c 15.109(2)
_cell_measurement_reflns_used 2539
_cell_measurement_temperature 200(2)
_cell_measurement_theta_max 28.10
_cell_measurement_theta_min 2.70
_cell_volume 1541.8(4)
_computing_cell_refinement 'SAINT (Bruker, 2000)'
_computing_data_collection 'SMART (Bruker, 2000)'
_computing_data_reduction 'SAINT (Bruker, 2000)'
_computing_molecular_graphics 'PLATON (Spek, 2009)'
_computing_publication_material 'SHELXTL (Sheldrick, 2008)'
_computing_structure_refinement 'SHELXL97 (Sheldrick, 2008)'
_computing_structure_solution 'SHELXS97 (Sheldrick, 2008)'
_diffrn_ambient_temperature 200(2)
_diffrn_measured_fraction_theta_full 0.994
_diffrn_measured_fraction_theta_max 0.994
_diffrn_measurement_device_type 'Bruker SMART CCD'
_diffrn_measurement_method '\f and \w scans'
_diffrn_radiation_monochromator graphite
_diffrn_radiation_source 'fine-focus sealed tube'
_diffrn_radiation_type MoK\a
_diffrn_radiation_wavelength 0.71073
_diffrn_reflns_av_R_equivalents 0.0526
_diffrn_reflns_av_sigmaI/netI 0.0991
_diffrn_reflns_limit_h_max 14
_diffrn_reflns_limit_h_min -16
_diffrn_reflns_limit_k_max 10
_diffrn_reflns_limit_k_min -11
_diffrn_reflns_limit_l_max 19
_diffrn_reflns_limit_l_min -20
_diffrn_reflns_number 11328
_diffrn_reflns_theta_full 28.45
_diffrn_reflns_theta_max 28.45
_diffrn_reflns_theta_min 1.69
_exptl_absorpt_coefficient_mu 0.090
_exptl_absorpt_correction_type none
_exptl_crystal_colour colorless
_exptl_crystal_density_diffrn 1.285
_exptl_crystal_density_method 'not measured'
_exptl_crystal_description block
_exptl_crystal_F_000 632
_exptl_crystal_size_max 0.24
_exptl_crystal_size_mid 0.14
_exptl_crystal_size_min 0.10
_refine_diff_density_max 0.210
_refine_diff_density_min -0.268
_refine_ls_extinction_method none
_refine_ls_goodness_of_fit_ref 0.814
_refine_ls_hydrogen_treatment constr
_refine_ls_matrix_type full
_refine_ls_number_parameters 202
_refine_ls_number_reflns 3865
_refine_ls_number_restraints 0
_refine_ls_restrained_S_all 0.814
_refine_ls_R_factor_all 0.1222
_refine_ls_R_factor_gt 0.0425
_refine_ls_shift/su_max 0.000
_refine_ls_shift/su_mean 0.000
_refine_ls_structure_factor_coef Fsqd
_refine_ls_weighting_details 'calc w=1/[\s^2^(Fo^2^)+(0.0575P)^2^] where P=(Fo^2^+2Fc^2^)/3'
_refine_ls_weighting_scheme calc
_refine_ls_wR_factor_gt 0.0899
_refine_ls_wR_factor_ref 0.1316
_reflns_number_gt 1544
_reflns_number_total 3865
_reflns_threshold_expression I>2\s(I)
_cod_data_source_file lh5589.cif
_cod_data_source_block I
_cod_original_cell_volume 1541.9(4)
_cod_original_sg_symbol_H-M 'P 21/c'
_cod_database_code 2237663
_cod_database_fobs_code 2237663

loop_
_symmetry_equiv_pos_as_xyz
'x, y, z'
'-x, y+1/2, -z+1/2'
'-x, -y, -z'
'x, -y-1/2, z-1/2'

loop_
_atom_site_type_symbol
_atom_site_label
_atom_site_fract_x
_atom_site_fract_y
_atom_site_fract_z
_atom_site_U_iso_or_equiv
_atom_site_adp_type
_atom_site_calc_flag
_atom_site_refinement_flags
_atom_site_occupancy
_atom_site_symmetry_multiplicity
C C1 0.40664(18) 0.2012(2) 0.41632(14) 0.0370(5) Uani d . 1 1
O O1 0.35034(13) 0.11209(19) 0.46017(11) 0.0569(5) Uani d . 1 1
C C2 0.52596(18) 0.2050(2) 0.43027(13) 0.0366(5) Uani d . 1 1
H H2 0.5597 0.1242 0.4658 0.044 Uiso calc R 1 1
C C3 0.59125(17) 0.3144(2) 0.39646(13) 0.0359(5) Uani d . 1 1
H H3 0.5557 0.3937 0.3609 0.043 Uiso calc R 1 1
C C4 0.71093(17) 0.3259(2) 0.40791(14) 0.0352(5) Uani d . 1 1
C C5 0.77006(18) 0.2441(2) 0.47412(14) 0.0371(5) Uani d . 1 1
H H5 0.7322 0.1807 0.5151 0.045 Uiso calc R 1 1
C C6 0.88426(18) 0.2553(2) 0.48006(14) 0.0378(5) Uani d . 1 1
O O2 0.93429(13) 0.17546(17) 0.54903(10) 0.0498(4) Uani d . 1 1
C C7 1.05199(19) 0.1787(3) 0.55712(17) 0.0562(7) Uani d . 1 1
H H7A 1.0827 0.1313 0.5043 0.084 Uiso calc R 1 1
H H7B 1.0770 0.1186 0.6097 0.084 Uiso calc R 1 1
H H7C 1.0773 0.2886 0.5630 0.084 Uiso calc R 1 1
C C8 0.94020(17) 0.3433(2) 0.41983(14) 0.0384(5) Uani d . 1 1
H H8 1.0187 0.3496 0.4239 0.046 Uiso calc R 1 1
C C9 0.88069(18) 0.4234(2) 0.35258(15) 0.0379(5) Uani d . 1 1
O O3 0.94471(12) 0.50354(18) 0.29569(11) 0.0518(5) Uani d . 1 1
C C10 0.8906(2) 0.5865(3) 0.22476(16) 0.0587(7) Uani d . 1 1
H H10A 0.8456 0.5124 0.1887 0.088 Uiso calc R 1 1
H H10B 0.9459 0.6359 0.1880 0.088 Uiso calc R 1 1
H H10C 0.8427 0.6685 0.2485 0.088 Uiso calc R 1 1
C C11 0.76750(17) 0.4184(2) 0.34780(14) 0.0359(5) Uani d . 1 1
H H11 0.7275 0.4778 0.3037 0.043 Uiso calc R 1 1
C C12 0.34924(17) 0.3117(2) 0.35221(13) 0.0341(5) Uani d . 1 1
C C13 0.26908(18) 0.4123(2) 0.38312(14) 0.0392(5) Uani d . 1 1
H H13 0.2521 0.4093 0.4439 0.047 Uiso calc R 1 1
C C14 0.21334(18) 0.5168(2) 0.32693(15) 0.0427(6) Uani d . 1 1
H H14 0.1595 0.5868 0.3490 0.051 Uiso calc R 1 1
C C15 0.23697(18) 0.5181(2) 0.23841(15) 0.0426(6) Uani d . 1 1
H H15 0.1986 0.5893 0.1994 0.051 Uiso calc R 1 1
C C16 0.31528(18) 0.4178(2) 0.20554(14) 0.0399(6) Uani d . 1 1
H H16 0.3303 0.4193 0.1443 0.048 Uiso calc R 1 1
C C17 0.37188(17) 0.3148(2) 0.26260(14) 0.0351(5) Uani d . 1 1
O O4 0.44767(12) 0.20606(17) 0.23581(9) 0.0440(4) Uani d . 1 1
C C18 0.4977(2) 0.2339(3) 0.15387(16) 0.0613(8) Uani d . 1 1
H H18A 0.4430 0.2171 0.1051 0.092 Uiso calc R 1 1
H H18B 0.5597 0.1605 0.1477 0.092 Uiso calc R 1 1
H H18C 0.5249 0.3431 0.1522 0.092 Uiso calc R 1 1

loop_
_atom_site_aniso_label
_atom_site_aniso_U_11
_atom_site_aniso_U_22
_atom_site_aniso_U_33
_atom_site_aniso_U_12
_atom_site_aniso_U_13
_atom_site_aniso_U_23
C1 0.0341(13) 0.0409(13) 0.0364(12) -0.0028(10) 0.0042(10) 0.0045(10)
O1 0.0405(10) 0.0666(11) 0.0637(11) -0.0077(8) 0.0019(8) 0.0290(9)
C2 0.0336(13) 0.0404(13) 0.0357(12) 0.0040(10) 0.0005(10) 0.0056(10)
C3 0.0343(13) 0.0366(12) 0.0369(12) 0.0016(9) 0.0009(10) 0.0009(10)
C4 0.0357(13) 0.0331(11) 0.0371(12) 0.0008(10) 0.0051(10) -0.0023(10)
C5 0.0377(14) 0.0385(12) 0.0350(12) 0.0012(10) -0.0012(10) 0.0049(10)
C6 0.0405(14) 0.0335(12) 0.0388(13) 0.0078(10) -0.0064(11) 0.0005(10)
O2 0.0446(10) 0.0522(10) 0.0517(10) 0.0050(8) -0.0108(8) 0.0071(8)
C7 0.0429(16) 0.0523(15) 0.0717(18) 0.0036(12) -0.0198(13) 0.0017(13)
C8 0.0283(12) 0.0369(12) 0.0497(14) 0.0034(10) -0.0019(10) -0.0016(11)
C9 0.0355(13) 0.0327(12) 0.0460(14) -0.0014(10) 0.0087(11) 0.0003(10)
O3 0.0360(10) 0.0558(10) 0.0642(11) 0.0011(8) 0.0085(8) 0.0177(9)
C10 0.0510(17) 0.0658(17) 0.0600(17) 0.0020(13) 0.0098(14) 0.0228(14)
C11 0.0307(13) 0.0341(12) 0.0428(13) 0.0019(9) 0.0014(10) 0.0018(10)
C12 0.0317(12) 0.0335(11) 0.0374(12) -0.0039(9) 0.0030(10) 0.0025(10)
C13 0.0375(13) 0.0433(13) 0.0370(12) -0.0041(10) 0.0044(10) 0.0006(11)
C14 0.0348(13) 0.0378(13) 0.0555(16) 0.0000(10) 0.0036(11) -0.0028(12)
C15 0.0350(13) 0.0393(13) 0.0530(15) -0.0023(10) -0.0050(11) 0.0091(11)
C16 0.0413(14) 0.0417(13) 0.0364(13) -0.0043(11) 0.0002(11) 0.0060(11)
C17 0.0318(12) 0.0348(12) 0.0389(13) -0.0020(10) 0.0040(10) -0.0005(10)
O4 0.0471(10) 0.0489(9) 0.0363(9) 0.0096(7) 0.0061(7) 0.0007(7)
C18 0.0630(19) 0.0699(17) 0.0529(16) 0.0118(14) 0.0248(14) 0.0074(14)

loop_
_atom_type_symbol
_atom_type_description
_atom_type_scat_dispersion_real
_atom_type_scat_dispersion_imag
_atom_type_scat_source
C C 0.0033 0.0016 'International Tables Vol C Tables 4.2.6.8 and 6.1.1.4'
H H 0.0000 0.0000 'International Tables Vol C Tables 4.2.6.8 and 6.1.1.4'
O O 0.0106 0.0060 'International Tables Vol C Tables 4.2.6.8 and 6.1.1.4'

loop_
_geom_angle_atom_site_label_1
_geom_angle_atom_site_label_2
_geom_angle_atom_site_label_3
_geom_angle
O1 C1 C2 120.4(2)
O1 C1 C12 118.7(2)
C2 C1 C12 120.86(18)
C3 C2 C1 124.2(2)
C3 C2 H2 117.9
C1 C2 H2 117.9
C2 C3 C4 127.2(2)
C2 C3 H3 116.4
C4 C3 H3 116.4
C5 C4 C11 119.6(2)
C5 C4 C3 122.21(19)
C11 C4 C3 118.11(19)
C6 C5 C4 119.7(2)
C6 C5 H5 120.1
C4 C5 H5 120.1
O2 C6 C8 124.0(2)
O2 C6 C5 115.25(19)
C8 C6 C5 120.7(2)
C6 O2 C7 117.86(18)
O2 C7 H7A 109.5
O2 C7 H7B 109.5
H7A C7 H7B 109.5
O2 C7 H7C 109.5
H7A C7 H7C 109.5
H7B C7 H7C 109.5
C6 C8 C9 119.4(2)
C6 C8 H8 120.3
C9 C8 H8 120.3
O3 C9 C11 125.1(2)
O3 C9 C8 114.3(2)
C11 C9 C8 120.6(2)
C9 O3 C10 117.80(18)
O3 C10 H10A 109.5
O3 C10 H10B 109.5
H10A C10 H10B 109.5
O3 C10 H10C 109.5
H10A C10 H10C 109.5
H10B C10 H10C 109.5
C9 C11 C4 119.8(2)
C9 C11 H11 120.1
C4 C11 H11 120.1
C13 C12 C17 119.01(19)
C13 C12 C1 118.51(18)
C17 C12 C1 122.46(18)
C14 C13 C12 121.0(2)
C14 C13 H13 119.5
C12 C13 H13 119.5
C15 C14 C13 119.1(2)
C15 C14 H14 120.5
C13 C14 H14 120.5
C16 C15 C14 121.1(2)
C16 C15 H15 119.4
C14 C15 H15 119.4
C15 C16 C17 119.4(2)
C15 C16 H16 120.3
C17 C16 H16 120.3
O4 C17 C16 123.80(18)
O4 C17 C12 115.80(18)
C16 C17 C12 120.32(19)
C17 O4 C18 117.45(17)
O4 C18 H18A 109.5
O4 C18 H18B 109.5
H18A C18 H18B 109.5
O4 C18 H18C 109.5
H18A C18 H18C 109.5
H18B C18 H18C 109.5

loop_
_geom_bond_atom_site_label_1
_geom_bond_atom_site_label_2
_geom_bond_distance
C1 O1 1.227(2)
C1 C2 1.450(3)
C1 C12 1.496(3)
C2 C3 1.331(3)
C2 H2 0.9500
C3 C4 1.454(3)
C3 H3 0.9500
C4 C5 1.390(3)
C4 C11 1.398(3)
C5 C6 1.384(3)
C5 H5 0.9500
C6 O2 1.362(2)
C6 C8 1.374(3)
O2 C7 1.424(3)
C7 H7A 0.9800
C7 H7B 0.9800
C7 H7C 0.9800
C8 C9 1.396(3)
C8 H8 0.9500
C9 O3 1.361(2)
C9 C11 1.368(3)
O3 C10 1.418(3)
C10 H10A 0.9800
C10 H10B 0.9800
C10 H10C 0.9800
C11 H11 0.9500
C12 C13 1.384(3)
C12 C17 1.392(3)
C13 C14 1.381(3)
C13 H13 0.9500
C14 C15 1.379(3)
C14 H14 0.9500
C15 C16 1.378(3)
C15 H15 0.9500
C16 C17 1.386(3)
C16 H16 0.9500
C17 O4 1.370(2)
O4 C18 1.420(2)
C18 H18A 0.9800
C18 H18B 0.9800
C18 H18C 0.9800

loop_
_geom_hbond_atom_site_label_D
_geom_hbond_atom_site_label_H
_geom_hbond_atom_site_label_A
_geom_hbond_site_symmetry_A
_geom_hbond_distance_DH
_geom_hbond_distance_HA
_geom_hbond_distance_DA
_geom_hbond_angle_DHA
C2 H2 O1 3_656 0.95 2.51 3.457(3) 171.8

loop_
_geom_torsion_atom_site_label_1
_geom_torsion_atom_site_label_2
_geom_torsion_atom_site_label_3
_geom_torsion_atom_site_label_4
_geom_torsion
O1 C1 C2 C3 -168.7(2)
C12 C1 C2 C3 7.7(3)
C1 C2 C3 C4 179.76(19)
C2 C3 C4 C5 -16.2(3)
C2 C3 C4 C11 161.5(2)
C11 C4 C5 C6 0.2(3)
C3 C4 C5 C6 177.85(19)
C4 C5 C6 O2 177.74(18)
C4 C5 C6 C8 -1.7(3)
C8 C6 O2 C7 -2.4(3)
C5 C6 O2 C7 178.19(18)
O2 C6 C8 C9 -178.67(19)
C5 C6 C8 C9 0.7(3)
C6 C8 C9 O3 -178.56(18)
C6 C8 C9 C11 1.9(3)
C11 C9 O3 C10 -1.2(3)
C8 C9 O3 C10 179.24(19)
O3 C9 C11 C4 177.11(18)
C8 C9 C11 C4 -3.4(3)
C5 C4 C11 C9 2.3(3)
C3 C4 C11 C9 -175.44(19)
O1 C1 C12 C13 54.6(3)
C2 C1 C12 C13 -121.9(2)
O1 C1 C12 C17 -124.0(2)
C2 C1 C12 C17 59.4(3)
C17 C12 C13 C14 -1.3(3)
C1 C12 C13 C14 -180.0(2)
C12 C13 C14 C15 1.2(3)
C13 C14 C15 C16 -0.3(3)
C14 C15 C16 C17 -0.5(3)
C15 C16 C17 O4 177.12(19)
C15 C16 C17 C12 0.5(3)
C13 C12 C17 O4 -176.49(17)
C1 C12 C17 O4 2.1(3)
C13 C12 C17 C16 0.4(3)
C1 C12 C17 C16 179.03(19)
C16 C17 O4 C18 21.6(3)
C12 C17 O4 C18 -161.6(2)

loop_
_cod_related_entry_id
_cod_related_entry_database
_cod_related_entry_code
1 ChemSpider 26636562
